data_7239844
loop_
_publ_author_name
'Zhou, Xiaojing'
'Guo, Xiaolei'
'Liu, Lili'
'Zhai, Haidong'
'Meng, Qingguo'
'Shi, Zhan'
'Tai, Xishi'

_publ_section_title
;
 Two d10 luminescent metal--organic frameworks as dual functional
 luminescent sensors for (Fe3+,Cu2+) and 2,4,6-trinitrophenol (TNP) with
 high selectivity and sensitivity
;
_journal_issue 8
_journal_name_full 'RSC Advances'
_journal_page_first 4817
_journal_page_last 4824
_journal_paper_doi 10.1039/C9RA07709J
_journal_volume 10
_journal_year 2020
_chemical_formula_sum 'C62 H40 Cd3 N6 O12'
_chemical_formula_weight 1398.20
_space_group_crystal_system monoclinic
_space_group_IT_number 15
_space_group_name_Hall '-C 2yc'
_space_group_name_H-M_alt 'C 1 2/c 1'
_atom_sites_solution_hydrogens geom
_audit_creation_method SHELXL-2016/6
_audit_update_record
;
2019-08-09 deposited with the CCDC.	2020-01-16 downloaded from the CCDC.
;
_cell_angle_alpha 90
_cell_angle_beta 92.53(3)
_cell_angle_gamma 90
_cell_formula_units_Z 4
_cell_length_a 14.005(3)
_cell_length_b 22.005(4)
_cell_length_c 23.006(5)
_cell_measurement_reflns_used 5602
_cell_measurement_temperature 293(2)
_cell_measurement_theta_max 27.52
_cell_measurement_theta_min 2.32
_cell_volume 7083(3)
_computing_cell_refinement 'Bruker SAINT'
_computing_data_collection 'Bruker APEX2'
_computing_data_reduction 'Bruker SAINT'
_computing_molecular_graphics 'Bruker SHELXTL'
_computing_publication_material 'Bruker SHELXTL'
_computing_structure_refinement 'SHELXL-2016/6 (Sheldrick, 2016)'
_computing_structure_solution 'SHELXT 2014/4 (Sheldrick, 2014)'
_diffrn_ambient_temperature 293(2)
_diffrn_measured_fraction_theta_full 0.985
_diffrn_measured_fraction_theta_max 0.984
_diffrn_measurement_device_type 'Bruker APEX-II CCD'
_diffrn_measurement_method '\f and \w scans'
_diffrn_radiation_type MoK\a
_diffrn_radiation_wavelength 0.71073
_diffrn_reflns_av_R_equivalents 0.0544
_diffrn_reflns_av_unetI/netI 0.0481
_diffrn_reflns_Laue_measured_fraction_full 0.985
_diffrn_reflns_Laue_measured_fraction_max 0.984
_diffrn_reflns_limit_h_max 18
_diffrn_reflns_limit_h_min -18
_diffrn_reflns_limit_k_max 28
_diffrn_reflns_limit_k_min -28
_diffrn_reflns_limit_l_max 28
_diffrn_reflns_limit_l_min -29
_diffrn_reflns_number 30992
_diffrn_reflns_point_group_measured_fraction_full 0.985
_diffrn_reflns_point_group_measured_fraction_max 0.984
_diffrn_reflns_theta_full 25.242
_diffrn_reflns_theta_max 27.444
_diffrn_reflns_theta_min 3.115
_exptl_absorpt_coefficient_mu 0.948
_exptl_absorpt_correction_T_max 0.897
_exptl_absorpt_correction_T_min 0.862
_exptl_absorpt_correction_type multi-scan
_exptl_absorpt_process_details SADABS
_exptl_crystal_colour white
_exptl_crystal_density_diffrn 1.311
_exptl_crystal_description block
_exptl_crystal_F_000 2776
_exptl_crystal_size_max 0.200
_exptl_crystal_size_mid 0.180
_exptl_crystal_size_min 0.170
_refine_diff_density_max 1.726
_refine_diff_density_min -0.557
_refine_diff_density_rms 0.125
_refine_ls_extinction_method none
_refine_ls_goodness_of_fit_ref 1.086
_refine_ls_hydrogen_treatment constr
_refine_ls_matrix_type full
_refine_ls_number_parameters 376
_refine_ls_number_reflns 7961
_refine_ls_number_restraints 0
_refine_ls_restrained_S_all 1.086
_refine_ls_R_factor_all 0.0802
_refine_ls_R_factor_gt 0.0564
_refine_ls_shift/su_max 0.002
_refine_ls_shift/su_mean 0.000
_refine_ls_structure_factor_coef Fsqd
_refine_ls_weighting_details 'w=1/[\s^2^(Fo^2^)+(0.1000P)^2^] where P=(Fo^2^+2Fc^2^)/3'
_refine_ls_weighting_scheme calc
_refine_ls_wR_factor_gt 0.1556
_refine_ls_wR_factor_ref 0.1681
_reflns_Friedel_coverage 0.000
_reflns_number_gt 5867
_reflns_number_total 7961
_reflns_threshold_expression 'I > 2\s(I)'
_cod_data_source_file c9ra07709j2.cif
_cod_data_source_block 1
_cod_depositor_comments 'Adding full bibliography for 7239844--7239845.cif.'
_cod_original_cell_volume 7083(2)
_cod_original_sg_symbol_H-M 'C 2/c'
_cod_database_code 7239844
_shelx_shelxl_version_number 2016/6
_shelx_space_group_comment
;
The symmetry employed for this shelxl refinement is uniquely defined
by the following loop, which should always be used as a source of
symmetry information in preference to the above space-group names.
They are only intended as comments.
;
_shelx_estimated_absorpt_t_min 0.833
_shelx_estimated_absorpt_t_max 0.855

loop_
_space_group_symop_operation_xyz
'x, y, z'
'-x, y, -z+1/2'
'x+1/2, y+1/2, z'
'-x+1/2, y+1/2, -z+1/2'
'-x, -y, -z'
'x, -y, z-1/2'
'-x+1/2, -y+1/2, -z'
'x+1/2, -y+1/2, z-1/2'

loop_
_atom_site_label
_atom_site_type_symbol
_atom_site_fract_x
_atom_site_fract_y
_atom_site_fract_z
_atom_site_U_iso_or_equiv
_atom_site_adp_type
_atom_site_occupancy
_atom_site_site_symmetry_order
_atom_site_calc_flag
_atom_site_refinement_flags_posn
_atom_site_refinement_flags_adp
_atom_site_refinement_flags_occupancy
Cd1 Cd 0.69981(2) 0.59987(2) 0.50448(2) 0.03733(13) Uani 1 1 d . . .
Cd2 Cd -0.250000 0.750000 0.500000 0.03600(15) Uani 1 2 d S . P
O1 O 0.5649(3) 0.62631(19) 0.46011(17) 0.0592(10) Uani 1 1 d . . .
O2 O 0.6121(3) 0.72263(19) 0.45226(18) 0.0643(11) Uani 1 1 d . . .
O3 O 0.1351(3) 0.89192(18) 0.10109(17) 0.0649(11) Uani 1 1 d . . .
O4 O 0.2275(3) 0.81754(17) 0.07374(16) 0.0616(10) Uani 1 1 d . . .
O5 O -0.1894(3) 0.66349(15) 0.46738(16) 0.0496(8) Uani 1 1 d . . .
O6 O -0.1963(3) 0.60052(18) 0.3934(2) 0.0701(12) Uani 1 1 d . . .
N1 N 0.1897(3) 0.7449(2) 0.34116(17) 0.0492(11) Uani 1 1 d . . .
N2 N 0.8343(3) 0.54859(19) 0.54006(19) 0.0502(10) Uani 1 1 d . . .
N3 N 0.6862(3) 0.49738(18) 0.48173(19) 0.0499(10) Uani 1 1 d . . .
C1 C 0.2781(3) 0.7296(2) 0.3687(2) 0.0446(11) Uani 1 1 d . . .
C2 C 0.3548(4) 0.7691(3) 0.3662(2) 0.0518(13) Uani 1 1 d . . .
H2 H 0.347241 0.806357 0.347418 0.062 Uiso 1 1 calc R U .
C3 C 0.4431(4) 0.7532(2) 0.3917(2) 0.0515(13) Uani 1 1 d . . .
H3 H 0.494108 0.780098 0.389982 0.062 Uiso 1 1 calc R U .
C4 C 0.4566(3) 0.6979(2) 0.4195(2) 0.0442(11) Uani 1 1 d . . .
C5 C 0.3799(4) 0.6581(3) 0.4211(2) 0.0509(13) Uani 1 1 d . . .
H5 H 0.388610 0.620397 0.438844 0.061 Uiso 1 1 calc R U .
C6 C 0.2911(4) 0.6731(2) 0.3970(2) 0.0503(13) Uani 1 1 d . . .
H6 H 0.240209 0.646225 0.399283 0.060 Uiso 1 1 calc R U .
C7 C 0.5525(3) 0.6811(2) 0.4463(2) 0.0457(12) Uani 1 1 d . . .
C8 C 0.1883(3) 0.7692(2) 0.2836(2) 0.0451(11) Uani 1 1 d . . .
C9 C 0.1282(4) 0.8171(2) 0.2686(2) 0.0555(14) Uani 1 1 d . . .
H9 H 0.089460 0.833551 0.296483 0.067 Uiso 1 1 calc R U .
C10 C 0.1247(4) 0.8408(3) 0.2137(2) 0.0556(13) Uani 1 1 d . . .
H10 H 0.084305 0.873294 0.204747 0.067 Uiso 1 1 calc R U .
C11 C 0.1808(3) 0.8168(2) 0.1709(2) 0.0411(10) Uani 1 1 d . . .
C12 C 0.2420(4) 0.7695(2) 0.1864(2) 0.0511(12) Uani 1 1 d . . .
H12 H 0.281756 0.753669 0.158806 0.061 Uiso 1 1 calc R U .
C13 C 0.2456(4) 0.7453(2) 0.2413(2) 0.0501(13) Uani 1 1 d . . .
H13 H 0.286261 0.712894 0.250378 0.060 Uiso 1 1 calc R U .
C14 C 0.1791(4) 0.8446(2) 0.1120(2) 0.0464(12) Uani 1 1 d . . .
C15 C 0.1025(3) 0.7201(2) 0.3614(2) 0.0420(11) Uani 1 1 d . . .
C16 C 0.0777(4) 0.7277(2) 0.4173(2) 0.0465(11) Uani 1 1 d . . .
H16 H 0.118122 0.749073 0.443069 0.056 Uiso 1 1 calc R U .
C17 C -0.0074(4) 0.7039(2) 0.4365(2) 0.0441(11) Uani 1 1 d . . .
H17 H -0.023648 0.710058 0.474787 0.053 Uiso 1 1 calc R U .
C18 C -0.0677(3) 0.6712(2) 0.3994(2) 0.0388(10) Uani 1 1 d . . .
C19 C -0.0409(4) 0.6635(3) 0.3419(2) 0.0524(13) Uani 1 1 d . . .
H19 H -0.080712 0.642305 0.315556 0.063 Uiso 1 1 calc R U .
C20 C 0.0434(4) 0.6869(3) 0.3244(2) 0.0534(13) Uani 1 1 d . . .
H20 H 0.061241 0.680187 0.286516 0.064 Uiso 1 1 calc R U .
C21 C -0.1583(4) 0.6428(2) 0.4198(2) 0.0447(11) Uani 1 1 d . . .
C22 C 0.9056(4) 0.5751(3) 0.5712(3) 0.0649(16) Uani 1 1 d . . .
H22 H 0.901957 0.616817 0.577063 0.078 Uiso 1 1 calc R U .
C23 C 0.9833(5) 0.5454(3) 0.5949(3) 0.0749(19) Uani 1 1 d . . .
H23 H 1.030184 0.565593 0.617344 0.090 Uiso 1 1 calc R U .
C24 C 0.9886(6) 0.4847(3) 0.5843(3) 0.084(2) Uani 1 1 d . . .
H24 H 1.040228 0.462495 0.599677 0.101 Uiso 1 1 calc R U .
C25 C 0.9197(5) 0.4566(3) 0.5514(3) 0.0705(18) Uani 1 1 d . . .
H25 H 0.923487 0.415065 0.544383 0.085 Uiso 1 1 calc R U .
C26 C 0.8436(4) 0.4899(2) 0.5284(2) 0.0499(12) Uani 1 1 d . . .
C27 C 0.7634(4) 0.4628(2) 0.4904(2) 0.0471(12) Uani 1 1 d . . .
C28 C 0.7690(5) 0.4065(2) 0.4657(3) 0.0672(17) Uani 1 1 d . . .
H28 H 0.823713 0.383002 0.471556 0.081 Uiso 1 1 calc R U .
C29 C 0.6926(7) 0.3851(3) 0.4322(3) 0.084(2) Uani 1 1 d . . .
H29 H 0.696943 0.347702 0.413648 0.101 Uiso 1 1 calc R U .
C30 C 0.6118(6) 0.4178(3) 0.4258(3) 0.079(2) Uani 1 1 d . . .
H30 H 0.557977 0.402020 0.406015 0.095 Uiso 1 1 calc R U .
C31 C 0.6108(5) 0.4750(3) 0.4494(3) 0.0638(15) Uani 1 1 d . . .
H31 H 0.556876 0.499186 0.443095 0.077 Uiso 1 1 calc R U .

loop_
_atom_site_aniso_label
_atom_site_aniso_U_11
_atom_site_aniso_U_22
_atom_site_aniso_U_33
_atom_site_aniso_U_23
_atom_site_aniso_U_13
_atom_site_aniso_U_12
Cd1 0.0314(2) 0.0369(2) 0.0431(2) -0.00366(13) -0.00399(14) 0.00402(13)
Cd2 0.0250(3) 0.0383(3) 0.0442(3) -0.00384(18) -0.00414(19) 0.00070(18)
O1 0.037(2) 0.065(2) 0.074(3) 0.003(2) -0.0126(18) 0.0068(18)
O2 0.034(2) 0.072(3) 0.084(3) -0.013(2) -0.023(2) 0.0019(19)
O3 0.072(3) 0.069(3) 0.054(2) 0.0181(18) 0.005(2) 0.011(2)
O4 0.070(3) 0.073(3) 0.042(2) 0.0001(17) 0.0093(19) -0.005(2)
O5 0.047(2) 0.0470(18) 0.057(2) 0.0007(16) 0.0217(17) 0.0072(16)
O6 0.058(3) 0.072(3) 0.081(3) -0.022(2) 0.012(2) -0.023(2)
N1 0.029(2) 0.079(3) 0.039(2) 0.0177(19) -0.0060(17) 0.001(2)
N2 0.041(2) 0.048(2) 0.061(3) -0.0029(19) -0.006(2) 0.009(2)
N3 0.055(3) 0.044(2) 0.051(2) -0.0045(19) 0.002(2) -0.002(2)
C1 0.023(2) 0.070(3) 0.040(2) 0.009(2) -0.0064(19) -0.003(2)
C2 0.032(3) 0.061(3) 0.061(3) 0.015(3) -0.007(2) -0.004(2)
C3 0.036(3) 0.058(3) 0.058(3) 0.004(2) -0.013(2) -0.005(2)
C4 0.030(2) 0.065(3) 0.037(2) -0.003(2) -0.0063(19) 0.002(2)
C5 0.032(3) 0.064(3) 0.056(3) 0.013(2) -0.007(2) -0.007(2)
C6 0.031(3) 0.064(3) 0.055(3) 0.019(2) -0.007(2) -0.004(2)
C7 0.029(2) 0.063(3) 0.045(3) -0.009(2) -0.007(2) 0.004(2)
C8 0.026(2) 0.067(3) 0.041(3) 0.008(2) -0.0052(19) -0.002(2)
C9 0.045(3) 0.078(4) 0.044(3) 0.010(2) 0.005(2) 0.022(3)
C10 0.057(3) 0.071(3) 0.040(3) 0.011(2) 0.007(2) 0.017(3)
C11 0.036(3) 0.046(3) 0.042(3) 0.001(2) 0.001(2) -0.006(2)
C12 0.040(3) 0.065(3) 0.049(3) -0.001(2) 0.007(2) 0.003(3)
C13 0.039(3) 0.058(3) 0.053(3) 0.007(2) 0.000(2) 0.006(2)
C14 0.047(3) 0.057(3) 0.035(3) 0.001(2) 0.002(2) -0.011(3)
C15 0.027(2) 0.060(3) 0.039(2) 0.010(2) -0.0028(19) 0.002(2)
C16 0.034(3) 0.061(3) 0.045(3) 0.001(2) -0.003(2) 0.000(2)
C17 0.039(3) 0.052(3) 0.041(3) -0.005(2) 0.000(2) 0.004(2)
C18 0.028(2) 0.046(3) 0.042(3) -0.0018(19) 0.0039(19) 0.007(2)
C19 0.038(3) 0.079(3) 0.040(3) -0.007(2) -0.004(2) -0.010(3)
C20 0.034(3) 0.093(4) 0.034(3) 0.004(2) 0.003(2) -0.007(3)
C21 0.033(3) 0.052(3) 0.050(3) 0.009(2) 0.006(2) 0.006(2)
C22 0.044(3) 0.063(4) 0.086(4) -0.002(3) -0.013(3) 0.009(3)
C23 0.053(4) 0.081(5) 0.089(5) -0.003(4) -0.021(3) 0.018(3)
C24 0.066(5) 0.083(5) 0.101(5) 0.020(4) -0.014(4) 0.026(4)
C25 0.061(4) 0.053(3) 0.097(5) 0.010(3) 0.002(4) 0.018(3)
C26 0.049(3) 0.046(3) 0.056(3) 0.008(2) 0.010(2) 0.009(2)
C27 0.056(3) 0.038(3) 0.049(3) 0.002(2) 0.012(2) 0.002(2)
C28 0.074(5) 0.043(3) 0.086(5) -0.006(3) 0.017(4) 0.004(3)
C29 0.101(6) 0.057(4) 0.095(5) -0.025(4) 0.026(5) -0.020(4)
C30 0.078(5) 0.066(4) 0.093(5) -0.026(4) 0.007(4) -0.016(4)
C31 0.054(4) 0.068(4) 0.070(4) -0.015(3) 0.000(3) -0.011(3)

loop_
_atom_type_symbol
_atom_type_description
_atom_type_scat_dispersion_real
_atom_type_scat_dispersion_imag
_atom_type_scat_source
C C 0.0033 0.0016 'International Tables Vol C Tables 4.2.6.8 and 6.1.1.4'
H H 0.0000 0.0000 'International Tables Vol C Tables 4.2.6.8 and 6.1.1.4'
Cd Cd -0.8075 1.2024 'International Tables Vol C Tables 4.2.6.8 and 6.1.1.4'
N N 0.0061 0.0033 'International Tables Vol C Tables 4.2.6.8 and 6.1.1.4'
O O 0.0106 0.0060 'International Tables Vol C Tables 4.2.6.8 and 6.1.1.4'

loop_
_geom_angle_atom_site_label_1
_geom_angle_atom_site_label_2
_geom_angle_atom_site_label_3
_geom_angle
_geom_angle_site_symmetry_1
_geom_angle_site_symmetry_3
O1 Cd1 O5 104.49(15) . 1_655
O1 Cd1 N2 165.48(15) . .
O5 Cd1 N2 82.81(15) 1_655 .
O1 Cd1 N3 95.32(16) . .
O5 Cd1 N3 124.17(14) 1_655 .
N2 Cd1 N3 70.33(16) . .
O1 Cd1 O4 102.48(14) . 8_566
O5 Cd1 O4 72.30(13) 1_655 8_566
N2 Cd1 O4 91.65(15) . 8_566
N3 Cd1 O4 151.79(14) . 8_566
O1 Cd1 O3 93.29(16) . 8_566
O5 Cd1 O3 125.45(13) 1_655 8_566
N2 Cd1 O3 92.47(16) . 8_566
N3 Cd1 O3 104.30(15) . 8_566
O4 Cd1 O3 53.46(13) 8_566 8_566
O1 Cd1 Cd2 84.39(11) . 1_655
O5 Cd1 Cd2 40.86(8) 1_655 1_655
N2 Cd1 Cd2 108.67(11) . 1_655
N3 Cd1 Cd2 163.30(11) . 1_655
O4 Cd1 Cd2 42.58(9) 8_566 1_655
O3 Cd1 Cd2 92.37(9) 8_566 1_655
O5 Cd2 O5 180.0 7_466 .
O5 Cd2 O2 86.50(14) 7_466 7_566
O5 Cd2 O2 93.50(14) . 7_566
O5 Cd2 O2 93.50(14) 7_466 1_455
O5 Cd2 O2 86.50(14) . 1_455
O2 Cd2 O2 180.0 7_566 1_455
O5 Cd2 O4 103.78(13) 7_466 8_466
O5 Cd2 O4 76.21(13) . 8_466
O2 Cd2 O4 87.44(16) 7_566 8_466
O2 Cd2 O4 92.56(16) 1_455 8_466
O5 Cd2 O4 76.22(13) 7_466 2
O5 Cd2 O4 103.79(13) . 2
O2 Cd2 O4 92.56(16) 7_566 2
O2 Cd2 O4 87.44(16) 1_455 2
O4 Cd2 O4 180.0 8_466 2
O5 Cd2 Cd1 137.89(9) 7_466 1_455
O5 Cd2 Cd1 42.10(9) . 1_455
O2 Cd2 Cd1 114.83(11) 7_566 1_455
O2 Cd2 Cd1 65.17(11) 1_455 1_455
O4 Cd2 Cd1 46.12(10) 8_466 1_455
O4 Cd2 Cd1 133.88(10) 2 1_455
O5 Cd2 Cd1 42.11(9) 7_466 7_566
O5 Cd2 Cd1 137.90(9) . 7_566
O2 Cd2 Cd1 65.17(11) 7_566 7_566
O2 Cd2 Cd1 114.83(11) 1_455 7_566
O4 Cd2 Cd1 133.88(10) 8_466 7_566
O4 Cd2 Cd1 46.12(10) 2 7_566
Cd1 Cd2 Cd1 180.0 1_455 7_566
C7 O1 Cd1 118.7(3) . .
C7 O2 Cd2 143.7(4) . 1_655
C14 O3 Cd1 92.6(3) . 8_465
C14 O4 Cd2 155.0(4) . 2
C14 O4 Cd1 91.7(3) . 8_465
Cd2 O4 Cd1 91.30(13) 2 8_465
C21 O5 Cd2 137.8(3) . .
C21 O5 Cd1 111.4(3) . 1_455
Cd2 O5 Cd1 97.03(13) . 1_455
C1 N1 C8 119.0(4) . .
C1 N1 C15 120.5(4) . .
C8 N1 C15 117.8(4) . .
C26 N2 C22 117.1(5) . .
C26 N2 Cd1 119.2(4) . .
C22 N2 Cd1 123.6(4) . .
C27 N3 C31 118.8(5) . .
C27 N3 Cd1 117.7(3) . .
C31 N3 Cd1 122.0(4) . .
C2 C1 N1 119.9(5) . .
C2 C1 C6 119.2(4) . .
N1 C1 C6 120.8(4) . .
C1 C2 C3 120.0(5) . .
C1 C2 H2 120.0 . .
C3 C2 H2 120.0 . .
C4 C3 C2 121.2(5) . .
C4 C3 H3 119.4 . .
C2 C3 H3 119.4 . .
C3 C4 C5 118.5(5) . .
C3 C4 C7 120.5(5) . .
C5 C4 C7 121.0(5) . .
C6 C5 C4 121.5(5) . .
C6 C5 H5 119.2 . .
C4 C5 H5 119.2 . .
C5 C6 C1 119.5(5) . .
C5 C6 H6 120.2 . .
C1 C6 H6 120.2 . .
O2 C7 O1 126.4(5) . .
O2 C7 C4 116.8(5) . .
O1 C7 C4 116.8(4) . .
C9 C8 C13 118.7(5) . .
C9 C8 N1 119.9(5) . .
C13 C8 N1 121.4(5) . .
C10 C9 C8 121.0(5) . .
C10 C9 H9 119.5 . .
C8 C9 H9 119.5 . .
C9 C10 C11 120.9(5) . .
C9 C10 H10 119.6 . .
C11 C10 H10 119.6 . .
C12 C11 C10 117.7(5) . .
C12 C11 C14 122.0(5) . .
C10 C11 C14 120.2(5) . .
C13 C12 C11 121.8(5) . .
C13 C12 H12 119.1 . .
C11 C12 H12 119.1 . .
C12 C13 C8 119.9(5) . .
C12 C13 H13 120.1 . .
C8 C13 H13 120.1 . .
O3 C14 O4 121.9(5) . .
O3 C14 C11 121.5(5) . .
O4 C14 C11 116.6(5) . .
C16 C15 C20 118.8(5) . .
C16 C15 N1 121.2(4) . .
C20 C15 N1 120.0(4) . .
C15 C16 C17 120.9(5) . .
C15 C16 H16 119.6 . .
C17 C16 H16 119.6 . .
C18 C17 C16 120.7(5) . .
C18 C17 H17 119.7 . .
C16 C17 H17 119.7 . .
C17 C18 C19 117.8(4) . .
C17 C18 C21 121.7(4) . .
C19 C18 C21 120.5(4) . .
C20 C19 C18 120.2(5) . .
C20 C19 H19 119.9 . .
C18 C19 H19 119.9 . .
C19 C20 C15 121.6(5) . .
C19 C20 H20 119.2 . .
C15 C20 H20 119.2 . .
O6 C21 O5 122.7(5) . .
O6 C21 C18 121.0(5) . .
O5 C21 C18 116.2(5) . .
N2 C22 C23 124.8(6) . .
N2 C22 H22 117.6 . .
C23 C22 H22 117.6 . .
C24 C23 C22 116.6(6) . .
C24 C23 H23 121.7 . .
C22 C23 H23 121.7 . .
C25 C24 C23 120.5(6) . .
C25 C24 H24 119.7 . .
C23 C24 H24 119.7 . .
C24 C25 C26 119.5(6) . .
C24 C25 H25 120.2 . .
C26 C25 H25 120.2 . .
N2 C26 C25 121.3(6) . .
N2 C26 C27 115.1(4) . .
C25 C26 C27 123.6(5) . .
N3 C27 C28 121.2(6) . .
N3 C27 C26 116.0(4) . .
C28 C27 C26 122.8(5) . .
C27 C28 C29 119.2(6) . .
C27 C28 H28 120.4 . .
C29 C28 H28 120.4 . .
C30 C29 C28 120.6(6) . .
C30 C29 H29 119.7 . .
C28 C29 H29 119.7 . .
C29 C30 C31 118.1(7) . .
C29 C30 H30 120.9 . .
C31 C30 H30 120.9 . .
N3 C31 C30 121.9(6) . .
N3 C31 H31 119.0 . .
C30 C31 H31 119.0 . .

loop_
_geom_bond_atom_site_label_1
_geom_bond_atom_site_label_2
_geom_bond_distance
_geom_bond_site_symmetry_2
Cd1 O1 2.187(4) .
Cd1 O5 2.284(3) 1_655
Cd1 N2 2.314(4) .
Cd1 N3 2.321(4) .
Cd1 O4 2.437(4) 8_566
Cd1 O3 2.443(4) 8_566
Cd1 Cd2 3.3801(7) 1_655
Cd2 O5 2.228(3) 7_466
Cd2 O5 2.228(3) .
Cd2 O2 2.261(4) 7_566
Cd2 O2 2.261(4) 1_455
Cd2 O4 2.288(4) 8_466
Cd2 O4 2.288(4) 2
O1 C7 1.258(6) .
O2 C7 1.241(6) .
O3 C14 1.230(6) .
O4 C14 1.281(6) .
O5 C21 1.279(6) .
O6 C21 1.221(6) .
N1 C1 1.407(6) .
N1 C8 1.429(6) .
N1 C15 1.435(6) .
N2 C26 1.327(6) .
N2 C22 1.337(7) .
N3 C27 1.330(7) .
N3 C31 1.357(7) .
C1 C2 1.386(7) .
C1 C6 1.410(7) .
C2 C3 1.391(7) .
C2 H2 0.9300 .
C3 C4 1.384(7) .
C3 H3 0.9300 .
C4 C5 1.386(7) .
C4 C7 1.499(7) .
C5 C6 1.380(7) .
C5 H5 0.9300 .
C6 H6 0.9300 .
C8 C9 1.383(7) .
C8 C13 1.391(7) .
C9 C10 1.366(7) .
C9 H9 0.9300 .
C10 C11 1.390(7) .
C10 H10 0.9300 .
C11 C12 1.386(7) .
C11 C14 1.485(7) .
C12 C13 1.370(7) .
C12 H12 0.9300 .
C13 H13 0.9300 .
C15 C16 1.355(7) .
C15 C20 1.371(7) .
C16 C17 1.392(7) .
C16 H16 0.9300 .
C17 C18 1.375(7) .
C17 H17 0.9300 .
C18 C19 1.401(7) .
C18 C21 1.508(7) .
C19 C20 1.365(7) .
C19 H19 0.9300 .
C20 H20 0.9300 .
C22 C23 1.362(8) .
C22 H22 0.9300 .
C23 C24 1.360(9) .
C23 H23 0.9300 .
C24 C25 1.350(10) .
C24 H24 0.9300 .
C25 C26 1.380(8) .
C25 H25 0.9300 .
C26 C27 1.514(8) .
C27 C28 1.366(7) .
C28 C29 1.374(10) .
C28 H28 0.9300 .
C29 C30 1.343(11) .
C29 H29 0.9300 .
C30 C31 1.372(9) .
C30 H30 0.9300 .
C31 H31 0.9300 .
